data_4506524
loop_
_publ_author_name
'Rosokha, Sergiy V.'
'Vinakos, Michael K.'

_publ_section_title
;
 Hybrid Network Formation via Halogen Bonding of the Neutral
 Bromo-Substituted Organic Molecules with Anionic Metal--Bromide Complexes
;
_journal_issue 8
_journal_name_full 'Crystal Growth &amp; Design'
_journal_page_first 4149
_journal_paper_doi 10.1021/cg300654e
_journal_volume 12
_journal_year 2012
_chemical_formula_moiety '2(C16 H36 N), Br4 Co, C Br4'
_chemical_formula_sum 'C33 H72 Br8 Co N2'
_chemical_formula_weight 1195.14
_chemical_name_systematic
; 
 ? 
;
_space_group_IT_number 82
_symmetry_cell_setting tetragonal
_symmetry_space_group_name_Hall 'I -4'
_symmetry_space_group_name_H-M 'I -4'
_atom_sites_solution_hydrogens geom
_atom_sites_solution_primary direct
_atom_sites_solution_secondary difmap
_audit_creation_method SHELXL-97
_cell_angle_alpha 90.00
_cell_angle_beta 90.00
_cell_angle_gamma 90.00
_cell_formula_units_Z 2
_cell_length_a 10.7332(11)
_cell_length_b 10.7332(11)
_cell_length_c 20.613(4)
_cell_measurement_reflns_used 1590
_cell_measurement_temperature 173(2)
_cell_measurement_theta_max 24.79
_cell_measurement_theta_min 2.68
_cell_volume 2374.7(6)
_computing_cell_refinement 'SAINT V6.28 (BrukerAXS, 1997-2001)'
_computing_data_collection 'SMART V5.630 (BrukerAXS, 1997-2001)'
_computing_data_reduction 'SAINT & SADABS V2.06 (Sheldrick, 2000)'
_computing_molecular_graphics 'XP V5.06 (BrukerAXS, 1997-99)'
_computing_publication_material 'SHELXL-93, XCIF V5.05 (BrukerAXS, 1997-99)'
_computing_structure_refinement 'SHELXTL v. 6.12 (Sheldrick, 2001)'
_computing_structure_solution 'SHELXTL v. 6.12 (Sheldrick, 2001)'
_diffrn_ambient_temperature 173(2)
_diffrn_measured_fraction_theta_full 0.993
_diffrn_measured_fraction_theta_max 0.976
_diffrn_measurement_device 'Siemens SMART'
_diffrn_measurement_method
;
\w-scan, frame range 0.3 deg, hemisphere
;
_diffrn_radiation_monochromator graphite
_diffrn_radiation_source 'fine-focus sealed tube'
_diffrn_radiation_type MoK\a
_diffrn_radiation_wavelength 0.71073
_diffrn_reflns_av_R_equivalents 0.0440
_diffrn_reflns_av_sigmaI/netI 0.0745
_diffrn_reflns_limit_h_max 13
_diffrn_reflns_limit_h_min -15
_diffrn_reflns_limit_k_max 10
_diffrn_reflns_limit_k_min -15
_diffrn_reflns_limit_l_max 29
_diffrn_reflns_limit_l_min -26
_diffrn_reflns_number 7879
_diffrn_reflns_theta_full 30.00
_diffrn_reflns_theta_max 30.51
_diffrn_reflns_theta_min 1.98
_diffrn_standards_decay_% 0
_diffrn_standards_interval_count 0
_diffrn_standards_interval_time 0
_diffrn_standards_number none
_exptl_absorpt_coefficient_mu 7.115
_exptl_absorpt_correction_T_max 0.5364
_exptl_absorpt_correction_T_min 0.3303
_exptl_absorpt_correction_type multi-scan
_exptl_absorpt_process_details 'Semi-empirical (SADABS procedure)'
_exptl_crystal_colour green
_exptl_crystal_density_diffrn 1.671
_exptl_crystal_density_method 'not measured'
_exptl_crystal_description plate
_exptl_crystal_F_000 1182
_exptl_crystal_size_max 0.20
_exptl_crystal_size_mid 0.20
_exptl_crystal_size_min 0.10
_refine_diff_density_max 0.691
_refine_diff_density_min -0.390
_refine_diff_density_rms 0.106
_refine_ls_abs_structure_details 'Flack H D (1983), Acta Cryst. A39, 876-881'
_refine_ls_abs_structure_Flack 0.029(17)
_refine_ls_extinction_method none
_refine_ls_goodness_of_fit_ref 0.995
_refine_ls_hydrogen_treatment constr
_refine_ls_matrix_type full
_refine_ls_number_parameters 102
_refine_ls_number_reflns 3453
_refine_ls_number_restraints 0
_refine_ls_restrained_S_all 0.995
_refine_ls_R_factor_all 0.0625
_refine_ls_R_factor_gt 0.0420
_refine_ls_shift/su_max 0.001
_refine_ls_shift/su_mean 0.000
_refine_ls_structure_factor_coef Fsqd
_refine_ls_weighting_details 'calc w=1/[\s^2^(Fo^2^)+(0.0250P)^2^+0.0000P] where P=(Fo^2^+2Fc^2^)/3'
_refine_ls_weighting_scheme calc
_refine_ls_wR_factor_gt 0.0796
_refine_ls_wR_factor_ref 0.0869
_reflns_number_gt 2691
_reflns_number_total 3453
_reflns_threshold_expression >2sigma(I)
_cod_data_source_file cg300654e_si_002.cif
_cod_data_source_block ros91
_cod_original_cell_volume 2374.6(6)
_cod_database_code 4506524

loop_
_symmetry_equiv_pos_as_xyz
'x, y, z'
'-x, -y, z'
'y, -x, -z'
'-y, x, -z'
'x+1/2, y+1/2, z+1/2'
'-x+1/2, -y+1/2, z+1/2'
'y+1/2, -x+1/2, -z+1/2'
'-y+1/2, x+1/2, -z+1/2'

loop_
_atom_site_label
_atom_site_type_symbol
_atom_site_fract_x
_atom_site_fract_y
_atom_site_fract_z
_atom_site_U_iso_or_equiv
_atom_site_adp_type
_atom_site_occupancy
_atom_site_symmetry_multiplicity
_atom_site_calc_flag
_atom_site_refinement_flags
Co1 Co 1.0000 0.5000 0.2500 0.0249(3) Uani 1 4 d S
Br1 Br 0.91471(5) 0.33692(4) 0.18232(2) 0.03445(12) Uani 1 1 d .
C1 C 1.0000 0.0000 0.0000 0.030(2) Uani 1 4 d S
Br2 Br 0.97203(5) 0.14396(5) 0.05494(2) 0.03885(14) Uani 1 1 d .
N1 N 0.5000 0.5000 0.1840(3) 0.0220(10) Uani 1 2 d S
C2 C 0.5870(4) 0.5792(4) 0.1426(2) 0.0267(10) Uani 1 1 d .
H2A H 0.5369 0.6457 0.1220 0.032 Uiso 1 1 calc R
H2B H 0.6475 0.6203 0.1719 0.032 Uiso 1 1 calc R
C3 C 0.6594(4) 0.5131(4) 0.0901(2) 0.0279(9) Uani 1 1 d .
H3A H 0.6019 0.4861 0.0553 0.033 Uiso 1 1 calc R
H3B H 0.7000 0.4380 0.1083 0.033 Uiso 1 1 calc R
C4 C 0.7573(4) 0.5993(5) 0.0621(3) 0.0365(11) Uani 1 1 d .
H4A H 0.8170 0.6223 0.0967 0.044 Uiso 1 1 calc R
H4B H 0.7166 0.6767 0.0468 0.044 Uiso 1 1 calc R
C5 C 0.8280(6) 0.5406(6) 0.0062(3) 0.0494(15) Uani 1 1 d .
H5A H 0.8755 0.4689 0.0221 0.074 Uiso 1 1 calc R
H5B H 0.8852 0.6020 -0.0125 0.074 Uiso 1 1 calc R
H5C H 0.7688 0.5131 -0.0271 0.074 Uiso 1 1 calc R
C6 C 0.5803(4) 0.4139(4) 0.2261(2) 0.0256(10) Uani 1 1 d .
H6A H 0.6262 0.3564 0.1971 0.031 Uiso 1 1 calc R
H6B H 0.6428 0.4655 0.2490 0.031 Uiso 1 1 calc R
C7 C 0.5112(5) 0.3373(5) 0.2758(2) 0.0343(11) Uani 1 1 d .
H7A H 0.4699 0.3932 0.3073 0.041 Uiso 1 1 calc R
H7B H 0.4460 0.2871 0.2540 0.041 Uiso 1 1 calc R
C8 C 0.5999(5) 0.2525(5) 0.3106(3) 0.0440(13) Uani 1 1 d .
H8A H 0.6658 0.3037 0.3311 0.053 Uiso 1 1 calc R
H8B H 0.6404 0.1972 0.2785 0.053 Uiso 1 1 calc R
C9 C 0.5391(6) 0.1728(6) 0.3624(3) 0.0591(18) Uani 1 1 d .
H9A H 0.5138 0.2256 0.3989 0.089 Uiso 1 1 calc R
H9B H 0.5985 0.1099 0.3776 0.089 Uiso 1 1 calc R
H9C H 0.4656 0.1314 0.3442 0.089 Uiso 1 1 calc R

loop_
_atom_site_aniso_label
_atom_site_aniso_U_11
_atom_site_aniso_U_22
_atom_site_aniso_U_33
_atom_site_aniso_U_23
_atom_site_aniso_U_13
_atom_site_aniso_U_12
Co1 0.0235(4) 0.0235(4) 0.0279(7) 0.000 0.000 0.000
Br1 0.0352(3) 0.0287(3) 0.0395(3) -0.0070(2) -0.0083(2) 0.0035(2)
C1 0.033(3) 0.033(3) 0.026(5) 0.000 0.000 0.000
Br2 0.0472(3) 0.0335(3) 0.0358(3) -0.0060(2) 0.0049(2) -0.0029(2)
N1 0.021(2) 0.021(2) 0.024(3) 0.000 0.000 0.0027(19)
C2 0.029(2) 0.026(2) 0.025(2) -0.0007(18) 0.0043(19) -0.0047(18)
C3 0.027(2) 0.030(2) 0.026(2) -0.0028(19) 0.0030(18) -0.0006(19)
C4 0.028(3) 0.046(3) 0.035(3) -0.002(2) 0.008(2) -0.009(2)
C5 0.037(3) 0.073(4) 0.038(3) -0.006(3) 0.014(3) -0.004(3)
C6 0.021(2) 0.028(2) 0.028(2) 0.0040(19) -0.0041(17) 0.0038(17)
C7 0.031(3) 0.036(3) 0.035(3) 0.009(2) -0.002(2) -0.003(2)
C8 0.046(3) 0.042(3) 0.044(3) 0.012(3) -0.005(3) 0.007(2)
C9 0.076(5) 0.044(4) 0.058(4) 0.023(3) -0.004(3) 0.004(3)

loop_
_atom_type_symbol
_atom_type_description
_atom_type_scat_dispersion_real
_atom_type_scat_dispersion_imag
_atom_type_scat_source
C C 0.0033 0.0016 'International Tables Vol C Tables 4.2.6.8 and 6.1.1.4'
H H 0.0000 0.0000 'International Tables Vol C Tables 4.2.6.8 and 6.1.1.4'
N N 0.0061 0.0033 'International Tables Vol C Tables 4.2.6.8 and 6.1.1.4'
Br Br -0.2901 2.4595 'International Tables Vol C Tables 4.2.6.8 and 6.1.1.4'
Co Co 0.3494 0.9721 'International Tables Vol C Tables 4.2.6.8 and 6.1.1.4'

loop_
_geom_angle_atom_site_label_1
_geom_angle_atom_site_label_2
_geom_angle_atom_site_label_3
_geom_angle
_geom_angle_site_symmetry_1
_geom_angle_site_symmetry_3
Br1 Co1 Br1 109.435(14) 8_645 2_765
Br1 Co1 Br1 109.54(3) 8_645 7_565
Br1 Co1 Br1 109.435(14) 2_765 7_565
Br1 Co1 Br1 109.437(14) 8_645 .
Br1 Co1 Br1 109.54(3) 2_765 .
Br1 Co1 Br1 109.435(14) 7_565 .
Br2 C1 Br2 109.944(17) . 4_645
Br2 C1 Br2 109.943(17) . 3_665
Br2 C1 Br2 108.53(3) 4_645 3_665
Br2 C1 Br2 108.53(3) . 2_755
Br2 C1 Br2 109.944(17) 4_645 2_755
Br2 C1 Br2 109.944(17) 3_665 2_755
C2 N1 C2 112.0(5) . 2_665
C2 N1 C6 109.0(2) . 2_665
C2 N1 C6 108.0(2) 2_665 2_665
C2 N1 C6 108.0(2) . .
C2 N1 C6 109.0(2) 2_665 .
C6 N1 C6 111.0(5) 2_665 .
C3 C2 N1 117.0(3) . .
C3 C2 H2A 108.0 . .
N1 C2 H2A 108.0 . .
C3 C2 H2B 108.0 . .
N1 C2 H2B 108.0 . .
H2A C2 H2B 107.3 . .
C2 C3 C4 110.0(4) . .
C2 C3 H3A 109.7 . .
C4 C3 H3A 109.7 . .
C2 C3 H3B 109.7 . .
C4 C3 H3B 109.7 . .
H3A C3 H3B 108.2 . .
C3 C4 C5 112.5(4) . .
C3 C4 H4A 109.1 . .
C5 C4 H4A 109.1 . .
C3 C4 H4B 109.1 . .
C5 C4 H4B 109.1 . .
H4A C4 H4B 107.8 . .
C4 C5 H5A 109.5 . .
C4 C5 H5B 109.5 . .
H5A C5 H5B 109.5 . .
C4 C5 H5C 109.5 . .
H5A C5 H5C 109.5 . .
H5B C5 H5C 109.5 . .
C7 C6 N1 115.9(3) . .
C7 C6 H6A 108.3 . .
N1 C6 H6A 108.3 . .
C7 C6 H6B 108.3 . .
N1 C6 H6B 108.3 . .
H6A C6 H6B 107.4 . .
C8 C7 C6 110.1(4) . .
C8 C7 H7A 109.6 . .
C6 C7 H7A 109.6 . .
C8 C7 H7B 109.6 . .
C6 C7 H7B 109.6 . .
H7A C7 H7B 108.2 . .
C7 C8 C9 114.0(5) . .
C7 C8 H8A 108.8 . .
C9 C8 H8A 108.8 . .
C7 C8 H8B 108.8 . .
C9 C8 H8B 108.8 . .
H8A C8 H8B 107.6 . .
C8 C9 H9A 109.5 . .
C8 C9 H9B 109.5 . .
H9A C9 H9B 109.5 . .
C8 C9 H9C 109.5 . .
H9A C9 H9C 109.5 . .
H9B C9 H9C 109.5 . .

loop_
_geom_bond_atom_site_label_1
_geom_bond_atom_site_label_2
_geom_bond_distance
_geom_bond_site_symmetry_2
Co1 Br1 2.4182(5) 8_645
Co1 Br1 2.4182(5) 2_765
Co1 Br1 2.4182(5) 7_565
Co1 Br1 2.4182(5) .
C1 Br2 1.9392(5) .
C1 Br2 1.9392(5) 4_645
C1 Br2 1.9392(5) 3_665
C1 Br2 1.9392(5) 2_755
N1 C2 1.523(5) .
N1 C2 1.523(5) 2_665
N1 C6 1.533(5) 2_665
N1 C6 1.533(5) .
C2 C3 1.510(6) .
C2 H2A 0.9900 .
C2 H2B 0.9900 .
C3 C4 1.514(6) .
C3 H3A 0.9900 .
C3 H3B 0.9900 .
C4 C5 1.517(7) .
C4 H4A 0.9900 .
C4 H4B 0.9900 .
C5 H5A 0.9800 .
C5 H5B 0.9800 .
C5 H5C 0.9800 .
C6 C7 1.508(6) .
C6 H6A 0.9900 .
C6 H6B 0.9900 .
C7 C8 1.500(7) .
C7 H7A 0.9900 .
C7 H7B 0.9900 .
C8 C9 1.515(8) .
C8 H8A 0.9900 .
C8 H8B 0.9900 .
C9 H9A 0.9800 .
C9 H9B 0.9800 .
C9 H9C 0.9800 .
